data_4313532
loop_
_publ_author_name
'David Amantia'
'Clayton Price'
'Michelle A. Shipman'
'Mark R. J. Elsegood'
'William Clegg'
'Andrew Houlton'

_publ_section_title
;
 Minor Groove Site Coordination of Adenine by Platinum Group Metal Ions:
 Effects on Basicity, Base Pairing, and Electronic Structure
;
_journal_name_full 'Inorganic Chemistry'
_journal_page_first 3047
_journal_page_last 3056
_journal_paper_doi 10.1021/ic020657g
_journal_volume 42
_journal_year 2003
_chemical_formula_sum 'C11 H19 B Cl F4 N5 O Pt S2'
_chemical_formula_weight 618.78
_chemical_name_systematic
;
  ?
;
_space_group_IT_number 14
_symmetry_cell_setting monoclinic
_symmetry_space_group_name_Hall '-P 2ybc'
_symmetry_space_group_name_H-M 'P 1 21/c 1'
_atom_sites_solution_hydrogens geom
_atom_sites_solution_primary direct
_atom_sites_solution_secondary difmap
_audit_creation_method SHELXL-97
_cell_angle_alpha 90.00
_cell_angle_beta 102.192(2)
_cell_angle_gamma 90.00
_cell_formula_units_Z 4
_cell_length_a 14.5324(12)
_cell_length_b 7.9967(7)
_cell_length_c 16.4838(14)
_cell_measurement_reflns_used 7399
_cell_measurement_temperature 160(2)
_cell_measurement_theta_max 29.34
_cell_measurement_theta_min 2.99
_cell_volume 1872.4(3)
_computing_cell_refinement 'local programs'
_computing_data_collection 'Bruker SMART'
_computing_data_reduction 'Bruker SAINT'
_computing_molecular_graphics 'Bruker SHELXTL'
_computing_publication_material 'SHELXTL and local programs'
_computing_structure_refinement 'Bruker SHELXTL'
_computing_structure_solution 'Bruker SHELXTL'
_diffrn_ambient_temperature 160(2)
_diffrn_measured_fraction_theta_full 0.987
_diffrn_measured_fraction_theta_max 0.879
_diffrn_measurement_device_type 'Bruker SMART CCD diffractometer'
_diffrn_measurement_method '\w rotation with narrow frames'
_diffrn_radiation_monochromator 'silicon 111'
_diffrn_radiation_source 'Daresbury SRS Station 9.8'
_diffrn_radiation_type synchrotron
_diffrn_radiation_wavelength 0.69420
_diffrn_reflns_av_R_equivalents 0.0209
_diffrn_reflns_av_sigmaI/netI 0.0210
_diffrn_reflns_limit_h_max 15
_diffrn_reflns_limit_h_min -19
_diffrn_reflns_limit_k_max 7
_diffrn_reflns_limit_k_min -11
_diffrn_reflns_limit_l_max 22
_diffrn_reflns_limit_l_min -15
_diffrn_reflns_number 9109
_diffrn_reflns_theta_full 26.00
_diffrn_reflns_theta_max 29.45
_diffrn_reflns_theta_min 2.47
_diffrn_standards_decay_% 12
_diffrn_standards_number 0
_exptl_absorpt_coefficient_mu 7.909
_exptl_absorpt_correction_T_max 0.92
_exptl_absorpt_correction_T_min 0.64
_exptl_absorpt_correction_type none
_exptl_crystal_colour colourless
_exptl_crystal_density_diffrn 2.195
_exptl_crystal_density_method 'not measured'
_exptl_crystal_description plate
_exptl_crystal_F_000 1184
_exptl_crystal_size_max 0.06
_exptl_crystal_size_mid 0.04
_exptl_crystal_size_min 0.01
_refine_diff_density_max 1.623
_refine_diff_density_min -1.213
_refine_diff_density_rms 0.158
_refine_ls_extinction_method none
_refine_ls_goodness_of_fit_ref 1.165
_refine_ls_hydrogen_treatment mixed
_refine_ls_matrix_type full
_refine_ls_number_parameters 236
_refine_ls_number_reflns 4900
_refine_ls_number_restraints 0
_refine_ls_restrained_S_all 1.165
_refine_ls_R_factor_all 0.0368
_refine_ls_R_factor_gt 0.0320
_refine_ls_shift/su_max 0.001
_refine_ls_shift/su_mean 0.000
_refine_ls_structure_factor_coef Fsqd
_refine_ls_weighting_details 'calc w=1/[\s^2^(Fo^2^)+(0.0341P)^2^+7.9872P] where P=(Fo^2^+2Fc^2^)/3'
_refine_ls_weighting_scheme calc
_refine_ls_wR_factor_gt 0.0760
_refine_ls_wR_factor_ref 0.0776
_reflns_number_gt 4472
_reflns_number_total 4900
_reflns_threshold_expression >2sigma(I)
_cod_data_source_file ic020657g_4.cif
_cod_data_source_block 3
_cod_database_code 4313532

loop_
_symmetry_equiv_pos_as_xyz
'x, y, z'
'-x, y+1/2, -z+1/2'
'-x, -y, -z'
'x, -y-1/2, z-1/2'

loop_
_atom_site_label
_atom_site_type_symbol
_atom_site_fract_x
_atom_site_fract_y
_atom_site_fract_z
_atom_site_U_iso_or_equiv
_atom_site_adp_type
_atom_site_occupancy
_atom_site_symmetry_multiplicity
_atom_site_calc_flag
_atom_site_refinement_flags
_atom_site_disorder_assembly
_atom_site_disorder_group
Pt1 Pt 0.262383(11) 0.65068(2) -0.087242(9) 0.01727(6) Uani 1 1 d . . .
Cl1 Cl 0.39034(8) 0.49279(14) -0.10385(8) 0.0263(2) Uani 1 1 d . . .
N1 N 0.4160(3) 0.6590(5) 0.1629(2) 0.0193(7) Uani 1 1 d . . .
C2 C 0.3626(3) 0.6274(5) 0.0887(3) 0.0209(8) Uani 1 1 d . . .
H2 H 0.3376 0.5176 0.0799 0.025 Uiso 1 1 calc R . .
N3 N 0.3401(3) 0.7354(5) 0.0241(2) 0.0176(7) Uani 1 1 d . . .
C4 C 0.3799(3) 0.8895(5) 0.0400(3) 0.0178(8) Uani 1 1 d . . .
C5 C 0.4391(3) 0.9322(5) 0.1147(3) 0.0175(8) Uani 1 1 d . . .
N6 N 0.5119(3) 0.8401(5) 0.2519(3) 0.0253(8) Uani 1 1 d . . .
H6A H 0.5206 0.7610 0.2899 0.030 Uiso 1 1 calc R . .
H6B H 0.5393 0.9380 0.2630 0.030 Uiso 1 1 calc R . .
C6 C 0.4575(3) 0.8118(5) 0.1781(3) 0.0176(8) Uani 1 1 d . . .
N7 N 0.4688(3) 1.0969(5) 0.1121(2) 0.0201(7) Uani 1 1 d . . .
C8 C 0.4281(3) 1.1477(5) 0.0379(3) 0.0206(8) Uani 1 1 d . . .
H8 H 0.4353 1.2578 0.0185 0.025 Uiso 1 1 calc R . .
N9 N 0.3740(3) 1.0278(5) -0.0097(2) 0.0199(7) Uani 1 1 d . . .
C10 C 0.3180(3) 1.0530(6) -0.0941(3) 0.0225(9) Uani 1 1 d . . .
H10A H 0.3133 0.9459 -0.1248 0.027 Uiso 1 1 calc R . .
H10B H 0.3503 1.1347 -0.1236 0.027 Uiso 1 1 calc R . .
C11 C 0.2191(4) 1.1166(6) -0.0931(3) 0.0283(10) Uani 1 1 d . . .
H11A H 0.2246 1.2317 -0.0704 0.034 Uiso 1 1 calc R . .
H11B H 0.1832 1.1234 -0.1512 0.034 Uiso 1 1 calc R . .
C12 C 0.1621(4) 1.0131(7) -0.0436(3) 0.0279(10) Uani 1 1 d . . .
H12A H 0.1021 1.0726 -0.0450 0.033 Uiso 1 1 calc R . .
H12B H 0.1969 1.0122 0.0149 0.033 Uiso 1 1 calc R . .
S13 S 0.13363(8) 0.79687(16) -0.07411(7) 0.0238(2) Uani 1 1 d . . .
C14 C 0.0737(3) 0.8206(7) -0.1820(3) 0.0289(10) Uani 1 1 d . . .
H14A H 0.0105 0.8702 -0.1857 0.035 Uiso 1 1 calc R . .
H14B H 0.1103 0.8944 -0.2116 0.035 Uiso 1 1 calc R . .
C15 C 0.0652(4) 0.6468(7) -0.2198(3) 0.0323(12) Uani 1 1 d . . .
H15A H 0.0363 0.6552 -0.2797 0.039 Uiso 1 1 calc R . .
H15B H 0.0232 0.5784 -0.1932 0.039 Uiso 1 1 calc R . .
S16 S 0.17902(9) 0.54286(16) -0.20735(7) 0.0263(2) Uani 1 1 d . . .
C17 C 0.2265(5) 0.6406(8) -0.2879(4) 0.0394(13) Uani 1 1 d . . .
H17A H 0.1947 0.5960 -0.3420 0.059 Uiso 1 1 calc R . .
H17B H 0.2941 0.6173 -0.2789 0.059 Uiso 1 1 calc R . .
H17C H 0.2164 0.7617 -0.2868 0.059 Uiso 1 1 calc R . .
B1 B 0.1727(5) 0.1760(9) -0.3772(4) 0.0333(13) Uani 1 1 d . . .
F1 F 0.2602(3) 0.2350(5) -0.3785(3) 0.0518(10) Uani 1 1 d . . .
F2 F 0.1107(3) 0.3101(6) -0.3822(3) 0.0574(11) Uani 1 1 d . . .
F3 F 0.1431(4) 0.0738(7) -0.4462(3) 0.0688(14) Uani 1 1 d . . .
F4 F 0.1706(4) 0.0863(7) -0.3069(3) 0.0721(14) Uani 1 1 d . . .
O1W O -0.0024(4) 0.6604(6) 0.0944(3) 0.0514(12) Uani 1 1 d . . .

loop_
_atom_site_aniso_label
_atom_site_aniso_U_11
_atom_site_aniso_U_22
_atom_site_aniso_U_33
_atom_site_aniso_U_23
_atom_site_aniso_U_13
_atom_site_aniso_U_12
Pt1 0.01900(8) 0.01707(9) 0.01448(9) -0.00003(6) 0.00064(5) -0.00148(6)
Cl1 0.0294(5) 0.0213(5) 0.0290(6) 0.0015(4) 0.0077(4) 0.0055(4)
N1 0.0216(17) 0.0167(17) 0.0176(17) 0.0017(13) -0.0005(13) 0.0019(14)
C2 0.023(2) 0.014(2) 0.023(2) 0.0019(16) -0.0015(16) 0.0000(15)
N3 0.0193(16) 0.0144(16) 0.0176(17) 0.0011(13) 0.0006(13) 0.0008(13)
C4 0.0219(19) 0.0160(19) 0.0149(19) 0.0003(15) 0.0028(15) 0.0025(15)
C5 0.0195(18) 0.016(2) 0.0161(19) -0.0020(15) 0.0023(15) -0.0009(15)
N6 0.034(2) 0.0180(19) 0.0191(19) 0.0000(14) -0.0044(16) -0.0015(16)
C6 0.0188(18) 0.0177(19) 0.0154(19) 0.0017(15) 0.0016(15) 0.0042(15)
N7 0.0229(17) 0.0176(17) 0.0185(18) 0.0006(14) 0.0018(14) -0.0016(14)
C8 0.024(2) 0.0149(19) 0.022(2) -0.0007(16) 0.0020(16) 0.0007(16)
N9 0.0262(18) 0.0180(18) 0.0139(16) 0.0005(13) 0.0008(14) -0.0014(14)
C10 0.029(2) 0.019(2) 0.017(2) 0.0020(16) -0.0016(16) -0.0011(17)
C11 0.034(3) 0.022(2) 0.024(2) 0.0015(18) -0.0058(19) 0.0068(19)
C12 0.029(2) 0.031(3) 0.023(2) -0.0007(19) 0.0033(18) 0.0110(19)
S13 0.0206(5) 0.0300(6) 0.0206(5) 0.0044(4) 0.0043(4) 0.0024(4)
C14 0.020(2) 0.038(3) 0.026(2) 0.006(2) -0.0010(17) -0.0030(19)
C15 0.022(2) 0.048(3) 0.022(2) 0.007(2) -0.0062(17) -0.008(2)
S16 0.0316(6) 0.0270(6) 0.0181(5) -0.0016(4) 0.0004(4) -0.0082(5)
C17 0.045(3) 0.051(4) 0.026(3) -0.001(2) 0.014(2) -0.012(3)
B1 0.031(3) 0.042(3) 0.028(3) -0.001(2) 0.007(2) 0.000(2)
F1 0.0317(17) 0.053(2) 0.071(3) 0.005(2) 0.0121(17) -0.0023(17)
F2 0.046(2) 0.063(3) 0.070(3) 0.002(2) 0.026(2) 0.007(2)
F3 0.071(3) 0.086(4) 0.052(3) -0.037(3) 0.020(2) -0.019(3)
F4 0.102(4) 0.069(3) 0.049(3) 0.023(2) 0.024(3) -0.010(3)
O1W 0.062(3) 0.054(3) 0.037(2) -0.002(2) 0.009(2) 0.016(2)

loop_
_atom_type_symbol
_atom_type_description
_atom_type_scat_dispersion_real
_atom_type_scat_dispersion_imag
_atom_type_scat_source
C C 0.0033 0.0016 'International Tables Vol C Tables 4.2.6.8 and 6.1.1.4'
H H 0.0000 0.0000 'International Tables Vol C Tables 4.2.6.8 and 6.1.1.4'
B B 0.0013 0.0007 'International Tables Vol C Tables 4.2.6.8 and 6.1.1.4'
N N 0.0061 0.0033 'International Tables Vol C Tables 4.2.6.8 and 6.1.1.4'
F F 0.0171 0.0103 'International Tables Vol C Tables 4.2.6.8 and 6.1.1.4'
S S 0.1246 0.1234 'International Tables Vol C Tables 4.2.6.8 and 6.1.1.4'
Cl Cl 0.1484 0.1585 'International Tables Vol C Tables 4.2.6.8 and 6.1.1.4'
Pt Pt -1.7033 8.3905 'International Tables Vol C Tables 4.2.6.8 and 6.1.1.4'
O O 0.0106 0.0060 'International Tables Vol C Tables 4.2.6.8 and 6.1.1.4'

loop_
_geom_angle_atom_site_label_1
_geom_angle_atom_site_label_2
_geom_angle_atom_site_label_3
_geom_angle
_geom_angle_site_symmetry_1
_geom_angle_site_symmetry_3
_geom_angle_publ_flag
Cl1 Pt1 N3 88.95(11) . . ?
Cl1 Pt1 S13 177.65(4) . . ?
Cl1 Pt1 S16 89.06(5) . . ?
N3 Pt1 S13 93.10(11) . . ?
N3 Pt1 S16 176.83(11) . . ?
S13 Pt1 S16 88.84(5) . . ?
C2 N1 C6 119.4(4) . . ?
N1 C2 N3 126.8(4) . . ?
Pt1 N3 C2 119.1(3) . . ?
Pt1 N3 C4 126.9(3) . . ?
C2 N3 C4 113.7(4) . . ?
N3 C4 C5 123.5(4) . . ?
N3 C4 N9 130.1(4) . . ?
C5 C4 N9 106.4(4) . . ?
C4 C5 C6 118.5(4) . . ?
C4 C5 N7 110.2(4) . . ?
C6 C5 N7 131.3(4) . . ?
N1 C6 C5 118.0(4) . . ?
N1 C6 N6 118.6(4) . . ?
C5 C6 N6 123.4(4) . . ?
C5 N7 C8 103.9(4) . . ?
N7 C8 N9 114.1(4) . . ?
C4 N9 C8 105.4(3) . . ?
C4 N9 C10 129.1(4) . . ?
C8 N9 C10 125.5(4) . . ?
N9 C10 C11 111.7(4) . . ?
C10 C11 C12 116.3(4) . . ?
C11 C12 S13 119.0(4) . . ?
Pt1 S13 C12 111.92(16) . . ?
Pt1 S13 C14 101.32(18) . . ?
C12 S13 C14 101.8(2) . . ?
S13 C14 C15 106.7(4) . . ?
C14 C15 S16 112.3(3) . . ?
Pt1 S16 C15 103.31(18) . . ?
Pt1 S16 C17 105.2(2) . . ?
C15 S16 C17 101.4(3) . . ?
F1 B1 F2 109.1(5) . . ?
F1 B1 F3 108.6(5) . . ?
F1 B1 F4 112.5(6) . . ?
F2 B1 F3 108.6(5) . . ?
F2 B1 F4 108.9(5) . . ?
F3 B1 F4 109.0(6) . . ?

loop_
_geom_bond_atom_site_label_1
_geom_bond_atom_site_label_2
_geom_bond_distance
_geom_bond_site_symmetry_2
_geom_bond_publ_flag
Pt1 Cl1 2.3113(12) . ?
Pt1 N3 2.056(4) . ?
Pt1 S13 2.2551(12) . ?
Pt1 S16 2.2622(11) . ?
N1 C2 1.327(6) . ?
N1 C6 1.363(6) . ?
C2 N3 1.356(6) . ?
N3 C4 1.363(6) . ?
C4 C5 1.387(6) . ?
C4 N9 1.368(6) . ?
C5 C6 1.405(6) . ?
C5 N7 1.390(6) . ?
N6 C6 1.322(6) . ?
N7 C8 1.306(6) . ?
C8 N9 1.377(6) . ?
N9 C10 1.469(5) . ?
C10 C11 1.528(7) . ?
C11 C12 1.524(8) . ?
C12 S13 1.824(5) . ?
S13 C14 1.818(5) . ?
C14 C15 1.518(8) . ?
C15 S16 1.823(6) . ?
S16 C17 1.799(6) . ?
B1 F1 1.361(7) . ?
B1 F2 1.392(8) . ?
B1 F3 1.392(8) . ?
B1 F4 1.369(8) . ?
